data_2240891
loop_
_publ_author_name
'Xu, Guo-Wang'
'Wang, Ye-Nan'
'Wang, Hai-Bing'
'Wang, Zhong-Long'

_publ_section_title
;
 Crystal structure of
 <i>catena</i>-poly[[diaquacobalt(II)]-bis[\m-5-(4-carboxyylatophenyl)picolinato]-\k^3^<i>N</i>,<i>O</i>^2^:<i>O</i>^5^;\k^3^<i>O</i>^5^:<i>N</i>,<i>O</i>^2^-[diaquacobalt(II)]-\m-1-[4-(1<i>H</i>-imidazol-1-yl)phenyl]-1<i>H</i>-imidazole-\k^2^<i>N</i>^3^:<i>N</i>^3'^]
;
_journal_issue 7
_journal_name_full 'Acta Crystallographica Section E'
_journal_page_first m145
_journal_page_last m146
_journal_paper_doi 10.1107/S2056989015012190
_journal_volume 71
_journal_year 2015
_chemical_formula_iupac '[Co2 (C13 H7 N O4)2 (C12 H10 N4) (H2 O)4]'
_chemical_formula_moiety 'C19 H16 Co N3 O6'
_chemical_formula_sum 'C19 H16 Co N3 O6'
_chemical_formula_weight 441.28
_chemical_name_systematic
<i>catena</i>-Poly[[diaquacobalt(II)]-bis[\m-5-(4-carboxylatophenyl)picolinato]-\k^3^<i>N</i>,<i>O</i>^2^:<i>O</i>^5^;\k^3^<i>O</i>^5^:<i>N</i>,<i>O</i>^2^-[diaquacobalt(II)]-\m-1-[4-(1<i>H</i>-imidazol-1-yl)phenyl]-1<i>H</i>-imidazole-\k^2^<i>N</i>^3^:<i>N</i>^3'^]
_space_group_IT_number 2
_symmetry_cell_setting triclinic
_symmetry_space_group_name_Hall '-P 1'
_symmetry_space_group_name_H-M 'P -1'
_atom_sites_solution_hydrogens geom
_atom_sites_solution_primary direct
_atom_sites_solution_secondary difmap
_audit_creation_method SHELXL-97
_cell_angle_alpha 80.25(2)
_cell_angle_beta 79.90(2)
_cell_angle_gamma 64.080(15)
_cell_formula_units_Z 2
_cell_length_a 7.055(3)
_cell_length_b 7.190(3)
_cell_length_c 20.038(10)
_cell_measurement_reflns_used 2498
_cell_measurement_temperature 293(2)
_cell_measurement_theta_max 27.55
_cell_measurement_theta_min 2.08
_cell_volume 895.1(7)
_computing_cell_refinement
;
SAINT (Bruker, 2007)
;
_computing_data_collection
;
SMART (Bruker, 2007)
;
_computing_data_reduction
;
SAINT (Bruker, 2007)
;
_computing_molecular_graphics
;
SHELXTL (Sheldrick, 2008)
;
_computing_publication_material
;
publCIF (Westrip, 2010)
;
_computing_structure_refinement
;
SHELXL97 (Sheldrick, 2008)
;
_computing_structure_solution
;
SHELXS97 (Sheldrick, 2008)
;
_diffrn_ambient_temperature 293(2)
_diffrn_measured_fraction_theta_full 0.992
_diffrn_measured_fraction_theta_max 0.992
_diffrn_measurement_device_type 'Bruker SMART 1000 CCD'
_diffrn_measurement_method 'phi and omega scans'
_diffrn_radiation_monochromator graphite
_diffrn_radiation_source 'fine-focus sealed tube'
_diffrn_radiation_type MoK\a
_diffrn_radiation_wavelength 0.71073
_diffrn_reflns_av_R_equivalents 0.0453
_diffrn_reflns_av_sigmaI/netI 0.0491
_diffrn_reflns_limit_h_max 9
_diffrn_reflns_limit_h_min -9
_diffrn_reflns_limit_k_max 9
_diffrn_reflns_limit_k_min -9
_diffrn_reflns_limit_l_max 25
_diffrn_reflns_limit_l_min -26
_diffrn_reflns_number 9552
_diffrn_reflns_theta_full 27.55
_diffrn_reflns_theta_max 27.55
_diffrn_reflns_theta_min 3.11
_exptl_absorpt_coefficient_mu 1.004
_exptl_absorpt_correction_T_max 0.848
_exptl_absorpt_correction_T_min 0.825
_exptl_absorpt_correction_type multi-scan
_exptl_absorpt_process_details
;
(SADABS; Bruker, 2001)
;
_exptl_crystal_colour red
_exptl_crystal_density_diffrn 1.637
_exptl_crystal_density_method 'not measured'
_exptl_crystal_description prism
_exptl_crystal_F_000 452
_exptl_crystal_size_max 0.20
_exptl_crystal_size_mid 0.20
_exptl_crystal_size_min 0.17
_refine_diff_density_max 0.343
_refine_diff_density_min -0.414
_refine_ls_extinction_method none
_refine_ls_goodness_of_fit_ref 1.047
_refine_ls_hydrogen_treatment mixed
_refine_ls_matrix_type full
_refine_ls_number_parameters 274
_refine_ls_number_reflns 4104
_refine_ls_number_restraints 4
_refine_ls_restrained_S_all 1.047
_refine_ls_R_factor_all 0.0445
_refine_ls_R_factor_gt 0.0378
_refine_ls_shift/su_max 0.001
_refine_ls_shift/su_mean 0.000
_refine_ls_structure_factor_coef Fsqd
_refine_ls_weighting_details 'calc w=1/[\s^2^(Fo^2^)+(0.0350P)^2^+0.3410P] where P=(Fo^2^+2Fc^2^)/3'
_refine_ls_weighting_scheme calc
_refine_ls_wR_factor_gt 0.0861
_refine_ls_wR_factor_ref 0.0899
_reflns_number_gt 3636
_reflns_number_total 4104
_reflns_threshold_expression >2sigma(I)
_cod_data_source_file xu5853sup1.cf
_cod_data_source_block I
_cod_database_code 2240891

loop_
_symmetry_equiv_pos_as_xyz
'x, y, z'
'-x, -y, -z'

loop_
_atom_site_type_symbol
_atom_site_label
_atom_site_fract_x
_atom_site_fract_y
_atom_site_fract_z
_atom_site_U_iso_or_equiv
_atom_site_adp_type
_atom_site_calc_flag
_atom_site_refinement_flags
_atom_site_occupancy
_atom_site_symmetry_multiplicity
Co Co1 -0.00343(4) 0.48246(4) 0.218107(13) 0.02287(10) Uani d . 1 1
N N1 0.1553(3) 0.6510(3) 0.69865(8) 0.0240(4) Uani d . 1 1
N N2 0.1229(3) 0.5882(3) 0.12579(9) 0.0286(4) Uani d . 1 1
N N3 0.2772(3) 0.7531(3) 0.04950(8) 0.0291(4) Uani d . 1 1
O O1 0.2958(3) 0.7975(3) 0.25034(8) 0.0359(4) Uani d . 1 1
O O2 0.1274(3) 0.5901(3) 0.28498(8) 0.0368(4) Uani d . 1 1
O O3 0.3160(3) 0.8566(2) 0.81611(8) 0.0325(3) Uani d . 1 1
O O4 0.1426(3) 0.6548(3) 0.83101(7) 0.0341(4) Uani d . 1 1
O O5 -0.2808(3) 0.7538(3) 0.22533(10) 0.0404(4) Uani d D 1 1
O O6 0.2678(3) 0.2026(3) 0.22547(11) 0.0443(4) Uani d D 1 1
C C1 0.2182(3) 0.6971(3) 0.29511(10) 0.0247(4) Uani d . 1 1
C C2 0.2347(3) 0.7058(3) 0.36903(10) 0.0242(4) Uani d . 1 1
C C3 0.2170(3) 0.5541(3) 0.41956(11) 0.0279(4) Uani d . 1 1
H H3 0.1991 0.4436 0.4078 0.033 Uiso calc R 1 1
C C4 0.2260(3) 0.5653(3) 0.48755(11) 0.0286(4) Uani d . 1 1
H H4 0.2190 0.4596 0.5204 0.034 Uiso calc R 1 1
C C5 0.2452(3) 0.7331(3) 0.50710(10) 0.0248(4) Uani d . 1 1
C C6 0.2625(4) 0.8848(3) 0.45621(11) 0.0294(5) Uani d . 1 1
H H6 0.2748 0.9983 0.4681 0.035 Uiso calc R 1 1
C C7 0.2618(3) 0.8700(3) 0.38789(11) 0.0287(4) Uani d . 1 1
H H7 0.2794 0.9701 0.3546 0.034 Uiso calc R 1 1
C C8 0.2451(3) 0.7502(3) 0.58043(10) 0.0253(4) Uani d . 1 1
C C9 0.1620(3) 0.6403(3) 0.63224(10) 0.0270(4) Uani d . 1 1
H H9 0.1085 0.5552 0.6198 0.032 Uiso calc R 1 1
C C10 0.2369(3) 0.7693(3) 0.71770(10) 0.0246(4) Uani d . 1 1
C C11 0.3202(4) 0.8855(4) 0.67012(11) 0.0330(5) Uani d . 1 1
H H11 0.3740 0.9681 0.6840 0.040 Uiso calc R 1 1
C C12 0.3220(4) 0.8769(4) 0.60140(11) 0.0329(5) Uani d . 1 1
H H12 0.3752 0.9563 0.5690 0.039 Uiso calc R 1 1
C C13 0.2319(3) 0.7604(3) 0.79457(10) 0.0246(4) Uani d . 1 1
C C14 0.2106(4) 0.7192(4) 0.11613(11) 0.0341(5) Uani d . 1 1
H H14 0.2254 0.7813 0.1508 0.041 Uiso calc R 1 1
C C15 0.2261(4) 0.6350(4) 0.01419(11) 0.0346(5) Uani d . 1 1
H H15 0.2507 0.6269 -0.0326 0.042 Uiso calc R 1 1
C C16 0.1328(4) 0.5334(4) 0.06182(11) 0.0332(5) Uani d . 1 1
H H16 0.0830 0.4409 0.0529 0.040 Uiso calc R 1 1
C C17 0.5370(4) 0.8784(4) 0.06193(11) 0.0373(6) Uani d . 1 1
H H17 0.5615 0.7960 0.1034 0.045 Uiso calc R 1 1
C C18 0.3908(4) 0.8791(3) 0.02369(10) 0.0286(5) Uani d . 1 1
C C19 0.3533(4) 0.9994(4) -0.03836(11) 0.0346(5) Uani d . 1 1
H H19 0.2557 0.9982 -0.0639 0.042 Uiso calc R 1 1
H H5A -0.288(5) 0.869(2) 0.2128(14) 0.052 Uiso d D 1 1
H H5B -0.403(2) 0.767(5) 0.2352(15) 0.052 Uiso d D 1 1
H H6A 0.383(3) 0.191(5) 0.2064(14) 0.052 Uiso d D 1 1
H H6B 0.263(5) 0.090(2) 0.2309(15) 0.052 Uiso d D 1 1

loop_
_atom_site_aniso_label
_atom_site_aniso_U_11
_atom_site_aniso_U_22
_atom_site_aniso_U_33
_atom_site_aniso_U_12
_atom_site_aniso_U_13
_atom_site_aniso_U_23
Co1 0.02701(16) 0.02627(15) 0.02110(15) -0.01781(12) -0.00122(10) -0.00029(10)
N1 0.0276(9) 0.0289(9) 0.0216(8) -0.0184(8) -0.0011(7) -0.0018(7)
N2 0.0365(10) 0.0367(10) 0.0220(9) -0.0261(9) -0.0009(7) 0.0002(7)
N3 0.0420(11) 0.0399(10) 0.0188(8) -0.0316(9) 0.0007(7) -0.0013(7)
O1 0.0512(10) 0.0455(9) 0.0246(8) -0.0345(9) -0.0010(7) -0.0021(7)
O2 0.0505(10) 0.0487(10) 0.0291(8) -0.0366(9) -0.0077(7) -0.0026(7)
O3 0.0429(9) 0.0393(9) 0.0288(8) -0.0294(8) -0.0038(7) -0.0044(7)
O4 0.0496(10) 0.0474(9) 0.0220(7) -0.0378(9) -0.0002(6) -0.0017(7)
O5 0.0300(9) 0.0252(8) 0.0647(12) -0.0139(8) -0.0014(8) 0.0008(8)
O6 0.0285(9) 0.0289(8) 0.0732(13) -0.0152(8) 0.0035(8) 0.0000(9)
C1 0.0246(10) 0.0273(10) 0.0256(10) -0.0140(9) -0.0030(8) -0.0031(8)
C2 0.0218(10) 0.0308(10) 0.0231(10) -0.0139(9) -0.0022(7) -0.0036(8)
C3 0.0294(11) 0.0306(11) 0.0298(11) -0.0180(9) -0.0027(8) -0.0042(9)
C4 0.0338(12) 0.0310(11) 0.0267(11) -0.0205(10) -0.0026(8) 0.0007(8)
C5 0.0228(10) 0.0323(10) 0.0235(10) -0.0158(9) -0.0010(8) -0.0031(8)
C6 0.0390(12) 0.0331(11) 0.0270(10) -0.0250(10) -0.0037(9) -0.0035(9)
C7 0.0374(12) 0.0313(11) 0.0240(10) -0.0217(10) -0.0047(8) 0.0016(8)
C8 0.0256(10) 0.0323(10) 0.0216(10) -0.0163(9) -0.0009(8) -0.0022(8)
C9 0.0314(11) 0.0331(11) 0.0251(10) -0.0213(9) -0.0039(8) -0.0026(8)
C10 0.0253(10) 0.0283(10) 0.0256(10) -0.0167(9) -0.0009(8) -0.0035(8)
C11 0.0445(13) 0.0420(12) 0.0279(11) -0.0331(11) -0.0004(9) -0.0050(9)
C12 0.0442(14) 0.0445(13) 0.0229(10) -0.0332(12) -0.0005(9) 0.0007(9)
C13 0.0271(11) 0.0272(10) 0.0236(10) -0.0156(9) -0.0018(8) -0.0028(8)
C14 0.0519(14) 0.0485(13) 0.0187(10) -0.0381(12) 0.0015(9) -0.0040(9)
C15 0.0461(14) 0.0486(13) 0.0215(10) -0.0322(12) 0.0015(9) -0.0066(9)
C16 0.0468(14) 0.0405(12) 0.0271(11) -0.0323(11) -0.0012(9) -0.0055(9)
C17 0.0531(15) 0.0522(14) 0.0211(10) -0.0385(13) -0.0090(10) 0.0098(10)
C18 0.0404(13) 0.0369(12) 0.0189(9) -0.0283(10) 0.0020(8) -0.0014(8)
C19 0.0433(13) 0.0516(14) 0.0233(10) -0.0339(12) -0.0081(9) 0.0032(9)

loop_
_atom_type_symbol
_atom_type_description
_atom_type_scat_dispersion_real
_atom_type_scat_dispersion_imag
_atom_type_scat_source
C C 0.0033 0.0016 'International Tables Vol C Tables 4.2.6.8 and 6.1.1.4'
H H 0.0000 0.0000 'International Tables Vol C Tables 4.2.6.8 and 6.1.1.4'
Co Co 0.3494 0.9721 'International Tables Vol C Tables 4.2.6.8 and 6.1.1.4'
N N 0.0061 0.0033 'International Tables Vol C Tables 4.2.6.8 and 6.1.1.4'
O O 0.0106 0.0060 'International Tables Vol C Tables 4.2.6.8 and 6.1.1.4'

loop_
_geom_angle_atom_site_label_1
_geom_angle_atom_site_label_2
_geom_angle_atom_site_label_3
_geom_angle_site_symmetry_1
_geom_angle_site_symmetry_3
_geom_angle
O5 Co1 N2 . . 94.70(8)
O5 Co1 O6 . . 172.08(8)
N2 Co1 O6 . . 92.55(8)
O5 Co1 O4 . 2_566 92.29(8)
N2 Co1 O4 . 2_566 92.21(7)
O6 Co1 O4 . 2_566 90.60(8)
O5 Co1 N1 . 2_566 86.11(8)
N2 Co1 N1 . 2_566 169.23(7)
O6 Co1 N1 . 2_566 87.36(8)
O4 Co1 N1 2_566 2_566 77.02(7)
O5 Co1 O2 . . 89.39(8)
N2 Co1 O2 . . 97.93(7)
O6 Co1 O2 . . 86.46(8)
O4 Co1 O2 2_566 . 169.55(6)
N1 Co1 O2 2_566 . 92.81(7)
C9 N1 C10 . . 119.08(17)
C9 N1 Co1 . 2_566 126.97(14)
C10 N1 Co1 . 2_566 113.75(13)
C14 N2 C16 . . 105.69(17)
C14 N2 Co1 . . 127.21(15)
C16 N2 Co1 . . 127.09(14)
C14 N3 C15 . . 106.92(17)
C14 N3 C18 . . 124.58(18)
C15 N3 C18 . . 128.39(17)
C1 O2 Co1 . . 151.15(14)
C13 O4 Co1 . 2_566 117.89(13)
Co1 O5 H5A . . 124(2)
Co1 O5 H5B . . 129(2)
H5A O5 H5B . . 106(3)
Co1 O6 H6A . . 122(2)
Co1 O6 H6B . . 123(2)
H6A O6 H6B . . 109(3)
O2 C1 O1 . . 126.48(19)
O2 C1 C2 . . 116.35(18)
O1 C1 C2 . . 117.17(17)
C3 C2 C7 . . 118.53(18)
C3 C2 C1 . . 120.86(18)
C7 C2 C1 . . 120.59(18)
C2 C3 C4 . . 120.86(19)
C2 C3 H3 . . 119.6
C4 C3 H3 . . 119.6
C3 C4 C5 . . 120.90(19)
C3 C4 H4 . . 119.6
C5 C4 H4 . . 119.6
C6 C5 C4 . . 117.91(19)
C6 C5 C8 . . 121.13(18)
C4 C5 C8 . . 120.96(18)
C7 C6 C5 . . 121.32(19)
C7 C6 H6 . . 119.3
C5 C6 H6 . . 119.3
C6 C7 C2 . . 120.39(19)
C6 C7 H7 . . 119.8
C2 C7 H7 . . 119.8
C12 C8 C9 . . 116.25(18)
C12 C8 C5 . . 122.94(18)
C9 C8 C5 . . 120.80(18)
N1 C9 C8 . . 123.55(18)
N1 C9 H9 . . 118.2
C8 C9 H9 . . 118.2
N1 C10 C11 . . 121.47(19)
N1 C10 C13 . . 114.58(17)
C11 C10 C13 . . 123.95(18)
C10 C11 C12 . . 118.96(19)
C10 C11 H11 . . 120.5
C12 C11 H11 . . 120.5
C11 C12 C8 . . 120.62(19)
C11 C12 H12 . . 119.7
C8 C12 H12 . . 119.7
O3 C13 O4 . . 125.53(19)
O3 C13 C10 . . 118.33(17)
O4 C13 C10 . . 116.14(17)
N2 C14 N3 . . 111.75(19)
N2 C14 H14 . . 124.1
N3 C14 H14 . . 124.1
C16 C15 N3 . . 105.86(19)
C16 C15 H15 . . 127.1
N3 C15 H15 . . 127.1
C15 C16 N2 . . 109.77(19)
C15 C16 H16 . . 125.1
N2 C16 H16 . . 125.1
C19 C17 C18 2_675 . 120.0(2)
C19 C17 H17 2_675 . 120.0
C18 C17 H17 . . 120.0
C19 C18 C17 . . 120.91(19)
C19 C18 N3 . . 120.09(19)
C17 C18 N3 . . 118.99(19)
C18 C19 C17 . 2_675 119.1(2)
C18 C19 H19 . . 120.4
C17 C19 H19 2_675 . 120.4

loop_
_geom_bond_atom_site_label_1
_geom_bond_atom_site_label_2
_geom_bond_site_symmetry_2
_geom_bond_distance
_geom_bond_publ_flag
Co1 N1 2_566 2.1403(18) y
Co1 N2 . 2.0815(18) y
Co1 O2 . 2.1575(16) y
Co1 O4 2_566 2.1028(16) y
Co1 O5 . 2.0773(18) y
Co1 O6 . 2.0889(19) y
N1 C9 . 1.338(3) ?
N1 C10 . 1.347(2) ?
N1 Co1 2_566 2.1403(18) ?
N2 C14 . 1.309(3) ?
N2 C16 . 1.385(3) ?
N3 C14 . 1.354(3) ?
N3 C15 . 1.383(3) ?
N3 C18 . 1.435(3) ?
O1 C1 . 1.257(2) ?
O2 C1 . 1.254(2) ?
O3 C13 . 1.251(2) ?
O4 C13 . 1.255(2) ?
O4 Co1 2_566 2.1028(16) ?
O5 H5A . 0.810(10) ?
O5 H5B . 0.813(10) ?
O6 H6A . 0.811(10) ?
O6 H6B . 0.814(10) ?
C1 C2 . 1.520(3) ?
C2 C3 . 1.390(3) ?
C2 C7 . 1.395(3) ?
C3 C4 . 1.392(3) ?
C3 H3 . 0.9300 ?
C4 C5 . 1.396(3) ?
C4 H4 . 0.9300 ?
C5 C6 . 1.393(3) ?
C5 C8 . 1.495(3) ?
C6 C7 . 1.392(3) ?
C6 H6 . 0.9300 ?
C7 H7 . 0.9300 ?
C8 C12 . 1.394(3) ?
C8 C9 . 1.400(3) ?
C9 H9 . 0.9300 ?
C10 C11 . 1.384(3) ?
C10 C13 . 1.526(3) ?
C11 C12 . 1.386(3) ?
C11 H11 . 0.9300 ?
C12 H12 . 0.9300 ?
C14 H14 . 0.9300 ?
C15 C16 . 1.357(3) ?
C15 H15 . 0.9300 ?
C16 H16 . 0.9300 ?
C17 C19 2_675 1.386(3) ?
C17 C18 . 1.387(3) ?
C17 H17 . 0.9300 ?
C18 C19 . 1.384(3) ?
C19 C17 2_675 1.386(3) ?
C19 H19 . 0.9300 ?

loop_
_geom_hbond_atom_site_label_D
_geom_hbond_atom_site_label_H
_geom_hbond_atom_site_label_A
_geom_hbond_site_symmetry_A
_geom_hbond_distance_DH
_geom_hbond_distance_HA
_geom_hbond_distance_DA
_geom_hbond_angle_DHA
O5 H5A O3 2_576 0.806(19) 1.892(18) 2.697(3) 178(4)
O5 H5B O1 1_455 0.82(2) 2.01(2) 2.825(4) 175(3)
O6 H6A O3 2_666 0.81(3) 1.98(3) 2.769(3) 165(3)
O6 H6B O1 1_545 0.81(2) 1.989(18) 2.795(3) 171(3)

loop_
_geom_torsion_atom_site_label_1
_geom_torsion_atom_site_label_2
_geom_torsion_atom_site_label_3
_geom_torsion_atom_site_label_4
_geom_torsion_site_symmetry_1
_geom_torsion_site_symmetry_4
_geom_torsion
O5 Co1 N2 C14 . . 76.7(2)
O6 Co1 N2 C14 . . -100.1(2)
O4 Co1 N2 C14 2_566 . 169.2(2)
N1 Co1 N2 C14 2_566 . 170.6(3)
O2 Co1 N2 C14 . . -13.3(2)
O5 Co1 N2 C16 . . -103.7(2)
O6 Co1 N2 C16 . . 79.4(2)
O4 Co1 N2 C16 2_566 . -11.3(2)
N1 Co1 N2 C16 2_566 . -9.9(5)
O2 Co1 N2 C16 . . 166.21(19)
O5 Co1 O2 C1 . . -82.1(3)
N2 Co1 O2 C1 . . 12.6(3)
O6 Co1 O2 C1 . . 104.7(3)
O4 Co1 O2 C1 2_566 . 178.5(3)
N1 Co1 O2 C1 2_566 . -168.2(3)
Co1 O2 C1 O1 . . -7.1(5)
Co1 O2 C1 C2 . . 172.7(2)
O2 C1 C2 C3 . . 20.7(3)
O1 C1 C2 C3 . . -159.4(2)
O2 C1 C2 C7 . . -157.4(2)
O1 C1 C2 C7 . . 22.4(3)
C7 C2 C3 C4 . . 0.1(3)
C1 C2 C3 C4 . . -178.12(19)
C2 C3 C4 C5 . . 2.3(3)
C3 C4 C5 C6 . . -2.2(3)
C3 C4 C5 C8 . . 177.2(2)
C4 C5 C6 C7 . . -0.3(3)
C8 C5 C6 C7 . . -179.7(2)
C5 C6 C7 C2 . . 2.7(3)
C3 C2 C7 C6 . . -2.5(3)
C1 C2 C7 C6 . . 175.7(2)
C6 C5 C8 C12 . . -19.3(3)
C4 C5 C8 C12 . . 161.3(2)
C6 C5 C8 C9 . . 159.4(2)
C4 C5 C8 C9 . . -19.9(3)
C10 N1 C9 C8 . . -1.7(3)
Co1 N1 C9 C8 2_566 . 172.91(15)
C12 C8 C9 N1 . . -0.4(3)
C5 C8 C9 N1 . . -179.25(19)
C9 N1 C10 C11 . . 2.4(3)
Co1 N1 C10 C11 2_566 . -172.91(17)
C9 N1 C10 C13 . . -176.73(18)
Co1 N1 C10 C13 2_566 . 8.0(2)
N1 C10 C11 C12 . . -1.0(3)
C13 C10 C11 C12 . . 178.0(2)
C10 C11 C12 C8 . . -1.2(4)
C9 C8 C12 C11 . . 1.9(3)
C5 C8 C12 C11 . . -179.4(2)
Co1 O4 C13 O3 2_566 . 177.72(17)
Co1 O4 C13 C10 2_566 . -2.5(2)
N1 C10 C13 O3 . . 175.91(18)
C11 C10 C13 O3 . . -3.2(3)
N1 C10 C13 O4 . . -3.9(3)
C11 C10 C13 O4 . . 177.0(2)
C16 N2 C14 N3 . . 0.0(3)
Co1 N2 C14 N3 . . 179.63(15)
C15 N3 C14 N2 . . 0.4(3)
C18 N3 C14 N2 . . -176.1(2)
C14 N3 C15 C16 . . -0.7(3)
C18 N3 C15 C16 . . 175.6(2)
N3 C15 C16 N2 . . 0.7(3)
C14 N2 C16 C15 . . -0.5(3)
Co1 N2 C16 C15 . . 179.93(16)
C19 C17 C18 C19 2_675 . 0.5(4)
C19 C17 C18 N3 2_675 . -179.3(2)
C14 N3 C18 C19 . . -143.7(2)
C15 N3 C18 C19 . . 40.6(4)
C14 N3 C18 C17 . . 36.1(3)
C15 N3 C18 C17 . . -139.6(3)
C17 C18 C19 C17 . 2_675 -0.5(4)
N3 C18 C19 C17 . 2_675 179.3(2)

_cod_database_fobs_code 2240891
